data_4029815
loop_
_publ_author_name
'Fort, Diego A.'
'Woltering, Thomas J.'
'Alker, Andr\'e M'
'Bach, Thorsten'

_publ_section_title
;
 An intramolecular [2 + 2] photocycloaddition approach to conformationally
 restricted bis-pyrrolidines.
;
_journal_issue 15
_journal_name_full 'The Journal of organic chemistry'
_journal_page_first 7152
_journal_page_last 7161
_journal_paper_doi 10.1021/jo501302f
_journal_volume 79
_journal_year 2014
_chemical_formula_sum 'C20 H26 F2 N2 O2'
_chemical_formula_weight 364.43
_chemical_name_systematic
; 
 ? 
;
_space_group_IT_number 2
_symmetry_cell_setting triclinic
_symmetry_space_group_name_Hall '-P 1'
_symmetry_space_group_name_H-M 'P -1'
_atom_sites_solution_hydrogens geom
_atom_sites_solution_primary direct
_atom_sites_solution_secondary difmap
_audit_creation_method SHELXL-97
_cell_angle_alpha 111.01(3)
_cell_angle_beta 95.75(3)
_cell_angle_gamma 92.04(3)
_cell_formula_units_Z 2
_cell_length_a 5.9810(12)
_cell_length_b 11.955(2)
_cell_length_c 13.864(3)
_cell_measurement_temperature 103(2)
_cell_volume 918.0(4)
_computing_cell_refinement XDS
_computing_data_collection PILATUS
_computing_data_reduction XDS
_computing_molecular_graphics XSHELL
_computing_structure_refinement 'SHELXL-97 (Sheldrick, 1997)'
_computing_structure_solution 'SHELXS-97 (Sheldrick, 1990)'
_diffrn_ambient_temperature 103(2)
_diffrn_detector_area_resol_mean 0.80
_diffrn_measured_fraction_theta_full 0.913
_diffrn_measured_fraction_theta_max 0.913
_diffrn_measurement_device_type CCD
_diffrn_measurement_method Rotation
_diffrn_radiation_source 'SLS-Beamline X10SA'
_diffrn_radiation_type Synchrotron
_diffrn_radiation_wavelength 0.70000
_diffrn_reflns_av_R_equivalents 0.0249
_diffrn_reflns_av_sigmaI/netI 0.0220
_diffrn_reflns_limit_h_max 7
_diffrn_reflns_limit_h_min -7
_diffrn_reflns_limit_k_max 14
_diffrn_reflns_limit_k_min -14
_diffrn_reflns_limit_l_max 17
_diffrn_reflns_limit_l_min -17
_diffrn_reflns_number 12252
_diffrn_reflns_theta_full 26.37
_diffrn_reflns_theta_max 26.37
_diffrn_reflns_theta_min 1.59
_exptl_absorpt_coefficient_mu 0.099
_exptl_absorpt_correction_type none
_exptl_crystal_colour colourless
_exptl_crystal_density_diffrn 1.318
_exptl_crystal_density_method 'not measured'
_exptl_crystal_F_000 388
_exptl_crystal_size_max 0.50
_exptl_crystal_size_mid 0.30
_exptl_crystal_size_min 0.20
_refine_diff_density_max 0.314
_refine_diff_density_min -0.188
_refine_diff_density_rms 0.041
_refine_ls_extinction_coef 0.084(4)
_refine_ls_extinction_expression Fc^*^=kFc[1+0.001xFc^2^\l^3^/sin(2\q)]^-1/4^
_refine_ls_extinction_method SHELXL
_refine_ls_goodness_of_fit_ref 1.039
_refine_ls_hydrogen_treatment constr
_refine_ls_matrix_type full
_refine_ls_number_parameters 239
_refine_ls_number_reflns 3436
_refine_ls_number_restraints 0
_refine_ls_restrained_S_all 1.039
_refine_ls_R_factor_all 0.0345
_refine_ls_R_factor_gt 0.0338
_refine_ls_shift/su_max 0.007
_refine_ls_shift/su_mean 0.001
_refine_ls_structure_factor_coef Fsqd
_refine_ls_weighting_details 'calc w=1/[\s^2^(Fo^2^)+(0.0408P)^2^+0.3741P] where P=(Fo^2^+2Fc^2^)/3'
_refine_ls_weighting_scheme calc
_refine_ls_wR_factor_gt 0.0866
_refine_ls_wR_factor_ref 0.0871
_reflns_number_gt 3328
_reflns_number_total 3436
_reflns_threshold_expression >2sigma(I)
_cod_data_source_file jo501302f_si_004.cif
_cod_data_source_block x2859sls
_cod_depositor_comments
;
The following automatic conversions were performed:

'_symmetry_cell_setting' value 'Triclinic' changed to 'triclinic'
according to
/usr/data/users/saulius/crontab/automatic-downloads/rss-feeds/ACS/lib/dictionaries/cif_core.dic
dictionary named 'cif_core.dic' version 2.4.2 from 2011-04-26.

Automatic conversion script
Id: cif_fix_values 2281 2013-09-26 08:29:07Z andrius 

 Adding full bibliography for 4029813--4029815.cif.
;
_cod_original_cell_volume 918.0(3)
_cod_original_sg_symbol_H-M 'P-1   '
_cod_database_code 4029815

loop_
_symmetry_equiv_pos_as_xyz
'x, y, z'
'-x, -y, -z'

loop_
_atom_site_label
_atom_site_type_symbol
_atom_site_fract_x
_atom_site_fract_y
_atom_site_fract_z
_atom_site_U_iso_or_equiv
_atom_site_adp_type
_atom_site_occupancy
_atom_site_symmetry_multiplicity
_atom_site_calc_flag
_atom_site_refinement_flags
F1 F 0.21875(13) 0.57733(6) 0.89890(5) 0.02329(18) Uani 1 1 d .
F2 F 0.70035(11) 0.89402(6) 1.06798(5) 0.01820(17) Uani 1 1 d .
O3 O -0.02470(14) 0.85715(8) 0.76310(6) 0.0213(2) Uani 1 1 d .
O4 O 0.33358(13) 0.86126(7) 0.71788(6) 0.01648(18) Uani 1 1 d .
N5 N 0.27865(16) 0.82601(8) 0.86059(7) 0.0154(2) Uani 1 1 d .
N6 N 0.36226(16) 0.74182(8) 1.16886(7) 0.0150(2) Uani 1 1 d .
C7 C 0.5671(2) 0.64025(11) 1.33860(9) 0.0222(3) Uani 1 1 d .
H7 H 0.6752 0.7040 1.3462 0.027 Uiso 1 1 calc R
C8 C 0.6309(2) 0.54573(12) 1.36876(10) 0.0284(3) Uani 1 1 d .
H8 H 0.7818 0.5457 1.3977 0.034 Uiso 1 1 calc R
C9 C 0.4747(3) 0.45129(11) 1.35671(10) 0.0291(3) Uani 1 1 d .
H9 H 0.5188 0.3865 1.3769 0.035 Uiso 1 1 calc R
C10 C 0.2547(2) 0.45197(10) 1.31522(9) 0.0273(3) Uani 1 1 d .
H10 H 0.1475 0.3876 1.3068 0.033 Uiso 1 1 calc R
C11 C 0.1905(2) 0.54723(10) 1.28579(8) 0.0208(2) Uani 1 1 d .
H11 H 0.0392 0.5475 1.2576 0.025 Uiso 1 1 calc R
C12 C 0.3460(2) 0.64212(9) 1.29732(8) 0.0167(2) Uani 1 1 d .
C13 C 0.2732(2) 0.74441(10) 1.26445(8) 0.0181(2) Uani 1 1 d .
H13A H 0.1065 0.7400 1.2533 0.022 Uiso 1 1 calc R
H13B H 0.3256 0.8217 1.3212 0.022 Uiso 1 1 calc R
C14 C 0.3024(2) 0.62666(9) 1.08236(8) 0.0170(2) Uani 1 1 d .
H14A H 0.1419 0.5997 1.0777 0.020 Uiso 1 1 calc R
H14B H 0.3977 0.5636 1.0900 0.020 Uiso 1 1 calc R
C15 C 0.34791(19) 0.65598(9) 0.98829(8) 0.0155(2) Uani 1 1 d .
C16 C 0.5936(2) 0.67868(9) 0.97242(9) 0.0180(2) Uani 1 1 d .
H16A H 0.6301 0.6321 0.9016 0.022 Uiso 1 1 calc R
H16B H 0.7056 0.6695 1.0262 0.022 Uiso 1 1 calc R
C17 C 0.55024(18) 0.81015(9) 0.98967(8) 0.0136(2) Uani 1 1 d .
C18 C 0.30966(18) 0.79230(9) 1.01754(8) 0.0137(2) Uani 1 1 d .
C19 C 0.26907(19) 0.83389(9) 1.13154(8) 0.0152(2) Uani 1 1 d .
H19A H 0.3476 0.9140 1.1716 0.018 Uiso 1 1 calc R
H19B H 0.1060 0.8382 1.1382 0.018 Uiso 1 1 calc R
C20 C 0.14618(19) 0.82813(10) 0.94457(8) 0.0156(2) Uani 1 1 d .
H20A H 0.0120 0.7700 0.9176 0.019 Uiso 1 1 calc R
H20B H 0.0968 0.9094 0.9800 0.019 Uiso 1 1 calc R
C21 C 0.52166(18) 0.84522(9) 0.89358(8) 0.0154(2) Uani 1 1 d .
H21A H 0.5752 0.9303 0.9113 0.018 Uiso 1 1 calc R
H21B H 0.6057 0.7938 0.8383 0.018 Uiso 1 1 calc R
C22 C 0.17736(19) 0.84990(9) 0.77860(8) 0.0157(2) Uani 1 1 d .
C23 C 0.26600(19) 0.88600(10) 0.62278(8) 0.0165(2) Uani 1 1 d .
C24 C 0.1030(2) 0.78487(11) 0.54663(9) 0.0224(3) Uani 1 1 d .
H24A H 0.1706 0.7080 0.5328 0.034 Uiso 1 1 calc R
H24B H 0.0713 0.7989 0.4813 0.034 Uiso 1 1 calc R
H24C H -0.0377 0.7826 0.5767 0.034 Uiso 1 1 calc R
C25 C 0.4905(2) 0.88723(10) 0.58002(9) 0.0204(2) Uani 1 1 d .
H25A H 0.5972 0.9486 0.6321 0.031 Uiso 1 1 calc R
H25B H 0.4681 0.9057 0.5165 0.031 Uiso 1 1 calc R
H25C H 0.5507 0.8082 0.5640 0.031 Uiso 1 1 calc R
C26 C 0.1693(2) 1.00876(10) 0.65164(9) 0.0219(3) Uani 1 1 d .
H26A H 0.0248 1.0053 0.6785 0.033 Uiso 1 1 calc R
H26B H 0.1463 1.0304 0.5898 0.033 Uiso 1 1 calc R
H26C H 0.2747 1.0693 0.7052 0.033 Uiso 1 1 calc R

loop_
_atom_site_aniso_label
_atom_site_aniso_U_11
_atom_site_aniso_U_22
_atom_site_aniso_U_33
_atom_site_aniso_U_23
_atom_site_aniso_U_13
_atom_site_aniso_U_12
F1 0.0331(5) 0.0175(3) 0.0143(3) 0.0014(3) -0.0009(3) -0.0048(3)
F2 0.0166(4) 0.0186(3) 0.0168(3) 0.0043(2) -0.0010(3) -0.0010(3)
O3 0.0151(5) 0.0307(4) 0.0219(4) 0.0142(3) 0.0019(3) 0.0026(3)
O4 0.0158(4) 0.0227(4) 0.0143(4) 0.0105(3) 0.0025(3) 0.0031(3)
N5 0.0135(5) 0.0198(4) 0.0152(4) 0.0088(4) 0.0030(4) 0.0014(4)
N6 0.0202(5) 0.0126(4) 0.0129(4) 0.0052(3) 0.0035(4) 0.0025(4)
C7 0.0241(7) 0.0240(6) 0.0203(5) 0.0098(4) 0.0046(5) 0.0013(5)
C8 0.0278(7) 0.0369(7) 0.0266(6) 0.0173(5) 0.0055(5) 0.0117(6)
C9 0.0455(9) 0.0243(6) 0.0252(6) 0.0154(5) 0.0113(6) 0.0125(6)
C10 0.0425(8) 0.0180(5) 0.0222(6) 0.0074(4) 0.0095(5) -0.0026(5)
C11 0.0244(7) 0.0219(5) 0.0151(5) 0.0056(4) 0.0031(5) -0.0010(5)
C12 0.0227(6) 0.0168(5) 0.0108(4) 0.0044(4) 0.0050(4) 0.0027(4)
C13 0.0232(6) 0.0183(5) 0.0144(5) 0.0065(4) 0.0060(4) 0.0044(4)
C14 0.0230(6) 0.0130(5) 0.0149(5) 0.0047(4) 0.0041(4) 0.0002(4)
C15 0.0208(6) 0.0117(5) 0.0125(5) 0.0029(4) 0.0014(4) 0.0002(4)
C16 0.0226(6) 0.0146(5) 0.0198(5) 0.0081(4) 0.0075(5) 0.0059(4)
C17 0.0139(6) 0.0125(5) 0.0135(5) 0.0037(4) 0.0011(4) 0.0010(4)
C18 0.0153(6) 0.0126(5) 0.0135(5) 0.0050(4) 0.0025(4) 0.0013(4)
C19 0.0180(6) 0.0144(5) 0.0144(5) 0.0059(4) 0.0039(4) 0.0034(4)
C20 0.0131(6) 0.0200(5) 0.0165(5) 0.0095(4) 0.0033(4) 0.0018(4)
C21 0.0140(6) 0.0177(5) 0.0167(5) 0.0087(4) 0.0027(4) 0.0020(4)
C22 0.0166(6) 0.0152(5) 0.0158(5) 0.0063(4) 0.0027(4) 0.0007(4)
C23 0.0192(6) 0.0197(5) 0.0122(5) 0.0081(4) 0.0010(4) 0.0027(4)
C24 0.0222(7) 0.0252(6) 0.0172(5) 0.0054(4) -0.0003(5) 0.0000(5)
C25 0.0213(6) 0.0249(5) 0.0168(5) 0.0091(4) 0.0048(5) 0.0015(5)
C26 0.0245(7) 0.0217(5) 0.0224(5) 0.0108(4) 0.0034(5) 0.0060(5)

loop_
_atom_type_symbol
_atom_type_description
_atom_type_scat_dispersion_real
_atom_type_scat_dispersion_imag
_atom_type_scat_source
C C 0.0033 0.0016 'International Tables Vol C Tables 4.2.6.8 and 6.1.1.4'
H H 0.0000 0.0000 'International Tables Vol C Tables 4.2.6.8 and 6.1.1.4'
N N 0.0061 0.0033 'International Tables Vol C Tables 4.2.6.8 and 6.1.1.4'
O O 0.0106 0.0060 'International Tables Vol C Tables 4.2.6.8 and 6.1.1.4'
F F 0.0171 0.0103 'International Tables Vol C Tables 4.2.6.8 and 6.1.1.4'

loop_
_geom_angle_atom_site_label_1
_geom_angle_atom_site_label_2
_geom_angle_atom_site_label_3
_geom_angle
C22 O4 C23 120.36(9)
C22 N5 C21 123.73(9)
C22 N5 C20 118.67(9)
C21 N5 C20 113.08(9)
C13 N6 C14 112.25(9)
C13 N6 C19 111.76(8)
C14 N6 C19 105.40(8)
C12 C7 C8 120.44(12)
C12 C7 H7 119.8
C8 C7 H7 119.8
C9 C8 C7 120.23(12)
C9 C8 H8 119.9
C7 C8 H8 119.9
C10 C9 C8 119.77(11)
C10 C9 H9 120.1
C8 C9 H9 120.1
C9 C10 C11 119.93(12)
C9 C10 H10 120.0
C11 C10 H10 120.0
C12 C11 C10 120.73(12)
C12 C11 H11 119.6
C10 C11 H11 119.6
C7 C12 C11 118.90(11)
C7 C12 C13 121.20(11)
C11 C12 C13 119.91(11)
N6 C13 C12 112.59(9)
N6 C13 H13A 109.1
C12 C13 H13A 109.1
N6 C13 H13B 109.1
C12 C13 H13B 109.1
H13A C13 H13B 107.8
N6 C14 C15 102.87(8)
N6 C14 H14A 111.2
C15 C14 H14A 111.2
N6 C14 H14B 111.2
C15 C14 H14B 111.2
H14A C14 H14B 109.1
F1 C15 C14 110.69(9)
F1 C15 C16 113.40(9)
C14 C15 C16 118.61(10)
F1 C15 C18 116.10(9)
C14 C15 C18 105.63(8)
C16 C15 C18 91.00(8)
C15 C16 C17 89.33(8)
C15 C16 H16A 113.8
C17 C16 H16A 113.8
C15 C16 H16B 113.8
C17 C16 H16B 113.8
H16A C16 H16B 111.0
F2 C17 C21 110.05(9)
F2 C17 C16 113.90(9)
C21 C17 C16 117.39(9)
F2 C17 C18 116.33(8)
C21 C17 C18 106.72(9)
C16 C17 C18 91.30(8)
C20 C18 C19 117.23(9)
C20 C18 C17 107.12(8)
C19 C18 C17 119.50(9)
C20 C18 C15 118.08(9)
C19 C18 C15 103.96(8)
C17 C18 C15 87.82(8)
N6 C19 C18 104.69(8)
N6 C19 H19A 110.8
C18 C19 H19A 110.8
N6 C19 H19B 110.8
C18 C19 H19B 110.8
H19A C19 H19B 108.9
N5 C20 C18 103.39(8)
N5 C20 H20A 111.1
C18 C20 H20A 111.1
N5 C20 H20B 111.1
C18 C20 H20B 111.1
H20A C20 H20B 109.0
N5 C21 C17 103.93(9)
N5 C21 H21A 111.0
C17 C21 H21A 111.0
N5 C21 H21B 111.0
C17 C21 H21B 111.0
H21A C21 H21B 109.0
O3 C22 O4 126.44(10)
O3 C22 N5 123.85(10)
O4 C22 N5 109.70(10)
O4 C23 C25 101.64(9)
O4 C23 C24 110.61(9)
C25 C23 C24 110.43(9)
O4 C23 C26 109.70(9)
C25 C23 C26 111.18(10)
C24 C23 C26 112.74(10)
C23 C24 H24A 109.5
C23 C24 H24B 109.5
H24A C24 H24B 109.5
C23 C24 H24C 109.5
H24A C24 H24C 109.5
H24B C24 H24C 109.5
C23 C25 H25A 109.5
C23 C25 H25B 109.5
H25A C25 H25B 109.5
C23 C25 H25C 109.5
H25A C25 H25C 109.5
H25B C25 H25C 109.5
C23 C26 H26A 109.5
C23 C26 H26B 109.5
H26A C26 H26B 109.5
C23 C26 H26C 109.5
H26A C26 H26C 109.5
H26B C26 H26C 109.5

loop_
_geom_bond_atom_site_label_1
_geom_bond_atom_site_label_2
_geom_bond_distance
F1 C15 1.3919(14)
F2 C17 1.3964(14)
O3 C22 1.2178(14)
O4 C22 1.3531(13)
O4 C23 1.4733(12)
N5 C22 1.3592(14)
N5 C21 1.4636(15)
N5 C20 1.4661(13)
N6 C13 1.4677(13)
N6 C14 1.4685(15)
N6 C19 1.4779(13)
C7 C12 1.3915(18)
C7 C8 1.3910(17)
C7 H7 0.9500
C8 C9 1.391(2)
C8 H8 0.9500
C9 C10 1.384(2)
C9 H9 0.9500
C10 C11 1.3941(17)
C10 H10 0.9500
C11 C12 1.3935(17)
C11 H11 0.9500
C12 C13 1.5134(15)
C13 H13A 0.9900
C13 H13B 0.9900
C14 C15 1.5133(14)
C14 H14A 0.9900
C14 H14B 0.9900
C15 C16 1.5367(16)
C15 C18 1.5632(14)
C16 C17 1.5384(14)
C16 H16A 0.9900
C16 H16B 0.9900
C17 C21 1.5297(14)
C17 C18 1.5537(15)
C18 C20 1.5183(15)
C18 C19 1.5251(14)
C19 H19A 0.9900
C19 H19B 0.9900
C20 H20A 0.9900
C20 H20B 0.9900
C21 H21A 0.9900
C21 H21B 0.9900
C23 C25 1.5229(16)
C23 C24 1.5235(18)
C23 C26 1.5279(15)
C24 H24A 0.9800
C24 H24B 0.9800
C24 H24C 0.9800
C25 H25A 0.9800
C25 H25B 0.9800
C25 H25C 0.9800
C26 H26A 0.9800
C26 H26B 0.9800
C26 H26C 0.9800

loop_
_geom_torsion_atom_site_label_1
_geom_torsion_atom_site_label_2
_geom_torsion_atom_site_label_3
_geom_torsion_atom_site_label_4
_geom_torsion
C12 C7 C8 C9 0.81(18)
C7 C8 C9 C10 -0.45(18)
C8 C9 C10 C11 -0.06(18)
C9 C10 C11 C12 0.22(17)
C8 C7 C12 C11 -0.64(16)
C8 C7 C12 C13 179.77(10)
C10 C11 C12 C7 0.13(16)
C10 C11 C12 C13 179.72(10)
C14 N6 C13 C12 55.42(13)
C19 N6 C13 C12 173.60(9)
C7 C12 C13 N6 72.10(13)
C11 C12 C13 N6 -107.49(12)
C13 N6 C14 C15 164.03(9)
C19 N6 C14 C15 42.14(11)
N6 C14 C15 F1 -155.26(9)
N6 C14 C15 C16 71.15(12)
N6 C14 C15 C18 -28.83(11)
F1 C15 C16 C17 113.50(9)
C14 C15 C16 C17 -114.08(10)
C18 C15 C16 C17 -5.64(8)
C15 C16 C17 F2 125.36(9)
C15 C16 C17 C21 -103.95(10)
C15 C16 C17 C18 5.67(8)
F2 C17 C18 C20 118.06(9)
C21 C17 C18 C20 -5.17(10)
C16 C17 C18 C20 -124.33(9)
F2 C17 C18 C19 -18.36(12)
C21 C17 C18 C19 -141.59(9)
C16 C17 C18 C19 99.25(10)
F2 C17 C18 C15 -123.19(9)
C21 C17 C18 C15 113.58(9)
C16 C17 C18 C15 -5.58(8)
F1 C15 C18 C20 -2.94(13)
C14 C15 C18 C20 -126.00(10)
C16 C15 C18 C20 113.85(10)
F1 C15 C18 C19 128.90(9)
C14 C15 C18 C19 5.84(11)
C16 C15 C18 C19 -114.31(9)
F1 C15 C18 C17 -111.21(9)
C14 C15 C18 C17 125.73(9)
C16 C15 C18 C17 5.58(8)
C13 N6 C19 C18 -160.99(9)
C14 N6 C19 C18 -38.79(11)
C20 C18 C19 N6 151.61(9)
C17 C18 C19 N6 -76.21(11)
C15 C18 C19 N6 19.28(11)
C22 N5 C20 C18 177.51(9)
C21 N5 C20 C18 -25.42(11)
C19 C18 C20 N5 155.11(9)
C17 C18 C20 N5 17.55(10)
C15 C18 C20 N5 -79.30(11)
C22 N5 C21 C17 177.95(9)
C20 N5 C21 C17 22.22(11)
F2 C17 C21 N5 -136.46(8)
C16 C17 C21 N5 91.10(11)
C18 C17 C21 N5 -9.40(10)
C23 O4 C22 O3 0.62(16)
C23 O4 C22 N5 179.28(8)
C21 N5 C22 O3 -164.81(10)
C20 N5 C22 O3 -10.34(16)
C21 N5 C22 O4 16.49(14)
C20 N5 C22 O4 170.96(9)
C22 O4 C23 C25 -178.36(9)
C22 O4 C23 C24 -61.09(12)
C22 O4 C23 C26 63.89(13)
